data_7152030
loop_
_publ_author_name
'Lee, Do W.'
'Pandey, Rajesh K.'
'Lindeman, Sergey'
'Donaldson, William A.'

_publ_section_title
;
 Reactivity of acyclic (pentadienyl)iron(1+) cations: Synthetic studies
 directed toward the frondosins.
;
_journal_issue 22
_journal_name_full 'Organic &amp; biomolecular chemistry'
_journal_page_first 7742
_journal_page_last 7747
_journal_paper_doi 10.1039/c1ob05720k
_journal_volume 9
_journal_year 2011
_chemical_formula_moiety 'C26 H30 Fe O7'
_chemical_formula_sum 'C26 H30 Fe O7'
_chemical_formula_weight 510.35
_chemical_name_systematic
;
?
;
_space_group_crystal_system triclinic
_space_group_IT_number 2
_space_group_name_Hall '-P 1'
_space_group_name_H-M_alt 'P -1'
_symmetry_space_group_name_Hall '-P 1'
_symmetry_space_group_name_H-M 'P -1'
_atom_sites_solution_hydrogens geom
_atom_sites_solution_primary direct
_atom_sites_solution_secondary difmap
_audit_creation_date 2010-11-10
_audit_creation_method
;
Olex2 1.1-beta
(compiled 2010.10.26 svn.r1482, GUI svn.r3310)
;
_cell_angle_alpha 102.007(3)
_cell_angle_beta 106.062(3)
_cell_angle_gamma 110.218(3)
_cell_formula_units_Z 2
_cell_length_a 10.2155(4)
_cell_length_b 10.6315(4)
_cell_length_c 13.0110(5)
_cell_measurement_reflns_used 8656
_cell_measurement_temperature 100.1
_cell_measurement_theta_max 29.4202
_cell_measurement_theta_min 3.3424
_cell_volume 1199.83(9)
_computing_cell_refinement
;
CrysAlisPro, Oxford Diffraction Ltd.,
Version 1.171.34.36 (release 02-08-2010 CrysAlis171 .NET)
(compiled Aug 2 2010,13:00:58)
;
_computing_data_collection
;
CrysAlisPro, Oxford Diffraction Ltd.,
Version 1.171.34.36 (release 02-08-2010 CrysAlis171 .NET)
(compiled Aug 2 2010,13:00:58)
;
_computing_data_reduction
;
CrysAlisPro, Oxford Diffraction Ltd.,
Version 1.171.34.36 (release 02-08-2010 CrysAlis171 .NET)
(compiled Aug 2 2010,13:00:58)
;
_computing_molecular_graphics
;
O. V. Dolomanov, L. J. Bourhis, R. J. Gildea, J. A. K. Howard and H. Puschmann,
OLEX2: a complete structure solution, refinement and analysis program.
J. Appl. Cryst. (2009). 42, 339-341.
;
_computing_publication_material
;
O. V. Dolomanov, L. J. Bourhis, R. J. Gildea, J. A. K. Howard and H. Puschmann,
OLEX2: a complete structure solution, refinement and analysis program.
J. Appl. Cryst. (2009). 42, 339-341.
;
_computing_structure_refinement 'SHELXL-97 (Sheldrick, 2008)'
_computing_structure_solution 'SHELXS-97 (Sheldrick, 2008)'
_diffrn_ambient_temperature 100.0
_diffrn_detector_area_resol_mean 10.3756
_diffrn_measured_fraction_theta_full 0.996
_diffrn_measured_fraction_theta_max 0.896
_diffrn_measurement_details
;
1 omega -21.00 88.00 1.0000 16.0700
omega____ theta____ kappa____ phi______ frames
- 11.6697 77.0000 120.0000 109

2 omega -1.00 90.00 1.0000 16.0700
omega____ theta____ kappa____ phi______ frames
- 11.6697 77.0000 -30.0000 91

3 omega -42.00 63.00 1.0000 16.0700
omega____ theta____ kappa____ phi______ frames
- -11.8259 77.0000 -150.0000 105

4 omega -32.00 50.00 1.0000 16.0700
omega____ theta____ kappa____ phi______ frames
- 11.6697 -90.0000 27.0000 82

5 omega -15.00 88.00 1.0000 16.0700
omega____ theta____ kappa____ phi______ frames
- 11.6697 37.0000 -120.0000 103

6 omega -28.00 64.00 1.0000 16.0700
omega____ theta____ kappa____ phi______ frames
- -11.8259 37.0000 120.0000 92
;
_diffrn_measurement_device_type 'SuperNova, Dual, Cu at zero, Atlas'
_diffrn_measurement_method '\w scans'
_diffrn_orient_matrix_UB_11 0.0041693000
_diffrn_orient_matrix_UB_12 0.0692293000
_diffrn_orient_matrix_UB_13 0.0056153000
_diffrn_orient_matrix_UB_21 0.0023905000
_diffrn_orient_matrix_UB_22 -0.0079770000
_diffrn_orient_matrix_UB_23 -0.0548568000
_diffrn_orient_matrix_UB_31 -0.0798408000
_diffrn_orient_matrix_UB_32 -0.0290680000
_diffrn_orient_matrix_UB_33 -0.0242712000
_diffrn_radiation_monochromator mirror
_diffrn_radiation_source 'SuperNova (Mo) X-ray Source'
_diffrn_radiation_type 'Mo K\a'
_diffrn_radiation_wavelength 0.7107
_diffrn_reflns_av_R_equivalents 0.0366
_diffrn_reflns_av_unetI/netI 0.0427
_diffrn_reflns_limit_h_max 14
_diffrn_reflns_limit_h_min -13
_diffrn_reflns_limit_k_max 14
_diffrn_reflns_limit_k_min -14
_diffrn_reflns_limit_l_max 17
_diffrn_reflns_limit_l_min -17
_diffrn_reflns_number 18938
_diffrn_reflns_theta_full 26.00
_diffrn_reflns_theta_max 29.49
_diffrn_reflns_theta_min 3.35
_exptl_absorpt_coefficient_mu 0.673
_exptl_absorpt_correction_T_max 1.00000
_exptl_absorpt_correction_T_min 0.97760
_exptl_absorpt_correction_type multi-scan
_exptl_absorpt_process_details
;
CrysAlisPro, Oxford Diffraction Ltd.,
Version 1.171.34.36 (release 02-08-2010 CrysAlis171 .NET)
(compiled Aug 2 2010,13:00:58)
Empirical absorption correction using spherical harmonics,
implemented in SCALE3 ABSPACK scaling algorithm.
;
_exptl_crystal_colour yellow
_exptl_crystal_colour_primary yellow
_exptl_crystal_density_diffrn 1.413
_exptl_crystal_density_method 'not measured'
_exptl_crystal_description plate
_exptl_crystal_F_000 536
_exptl_crystal_size_max 0.15
_exptl_crystal_size_mid 0.08
_exptl_crystal_size_min 0.02
_refine_diff_density_max 0.849
_refine_diff_density_min -0.530
_refine_diff_density_rms 0.075
_refine_ls_extinction_method none
_refine_ls_goodness_of_fit_ref 1.057
_refine_ls_hydrogen_treatment mixed
_refine_ls_matrix_type full
_refine_ls_number_parameters 328
_refine_ls_number_reflns 5984
_refine_ls_number_restraints 0
_refine_ls_restrained_S_all 1.057
_refine_ls_R_factor_all 0.0576
_refine_ls_R_factor_gt 0.0450
_refine_ls_shift/su_max 0.001
_refine_ls_shift/su_mean 0.000
_refine_ls_structure_factor_coef Fsqd
_refine_ls_weighting_details 'calc w=1/[\s^2^(Fo^2^)+(0.0471P)^2^+1.1905P] where P=(Fo^2^+2Fc^2^)/3'
_refine_ls_weighting_scheme calc
_refine_ls_wR_factor_gt 0.1062
_refine_ls_wR_factor_ref 0.1155
_reflns_number_gt 4998
_reflns_number_total 5984
_reflns_threshold_expression >2sigma(I)
_cod_data_source_file c1ob05720k.txt
_cod_data_source_block don1n
_cod_original_cell_volume 1199.83(8)
_cod_database_code 7152030
_chemical_oxdiff_formula 'C26 H30 O7 Fe'
_reflns_odcompleteness_completeness 96.14
_reflns_odcompleteness_iscentric 0
_reflns_odcompleteness_theta 26.32

loop_
_space_group_symop_id
_space_group_symop_operation_xyz
1 'x, y, z'
2 '-x, -y, -z'

loop_
_atom_site_label
_atom_site_type_symbol
_atom_site_fract_x
_atom_site_fract_y
_atom_site_fract_z
_atom_site_U_iso_or_equiv
_atom_site_adp_type
_atom_site_occupancy
_atom_site_symmetry_multiplicity
_atom_site_calc_flag
_atom_site_refinement_flags
Fe1 Fe 0.25740(3) 0.18289(3) 0.36302(3) 0.01608(10) Uani 1 1 d .
O1 O 0.49234(19) 0.40122(18) 0.57850(14) 0.0295(4) Uani 1 1 d .
O2 O 0.37187(19) 0.33076(18) 0.21713(14) 0.0283(4) Uani 1 1 d .
O3 O 0.41298(19) -0.00040(19) 0.39304(15) 0.0298(4) Uani 1 1 d .
O4 O 0.16567(19) -0.16131(17) 0.16037(14) 0.0240(3) Uani 1 1 d .
O5 O 0.17247(17) -0.00339(16) 0.06846(13) 0.0209(3) Uani 1 1 d .
O6 O 0.07630(19) 0.40551(16) 0.20713(13) 0.0240(3) Uani 1 1 d .
O7 O 0.2788(2) 0.74237(18) 0.65395(15) 0.0341(4) Uani 1 1 d .
C1 C 0.4003(3) 0.3180(2) 0.49546(19) 0.0209(4) Uani 1 1 d .
C2 C 0.3287(2) 0.2744(2) 0.27423(18) 0.0200(4) Uani 1 1 d .
C3 C 0.3527(2) 0.0696(2) 0.37803(19) 0.0215(4) Uani 1 1 d .
C4 C 0.1417(2) -0.0597(2) 0.14794(18) 0.0183(4) Uani 1 1 d .
C5 C 0.0822(2) 0.0199(2) 0.21456(18) 0.0170(4) Uani 1 1 d .
C6 C -0.0013(2) -0.0562(2) 0.28138(19) 0.0190(4) Uani 1 1 d .
H6 H 0.0224 -0.1398 0.2824 0.023 Uiso 1 1 calc R
C7 C 0.0798(2) 0.0487(2) 0.40157(19) 0.0194(4) Uani 1 1 d .
C8 C 0.1007(2) 0.1911(2) 0.43539(19) 0.0196(4) Uani 1 1 d .
C9 C 0.0926(2) 0.2701(2) 0.36088(19) 0.0179(4) Uani 1 1 d .
C10 C 0.2380(3) -0.0691(3) 0.0024(2) 0.0276(5) Uani 1 1 d .
H10B H 0.2593 -0.0191 -0.0505 0.041 Uiso 1 1 calc R
H10A H 0.1673 -0.1690 -0.0404 0.041 Uiso 1 1 calc R
H10C H 0.3320 -0.0641 0.0532 0.041 Uiso 1 1 calc R
C11 C 0.1372(2) 0.4248(2) 0.39961(19) 0.0183(4) Uani 1 1 d .
C12 C 0.1279(2) 0.4925(2) 0.31758(19) 0.0195(4) Uani 1 1 d .
C13 C 0.1710(3) 0.6385(2) 0.3495(2) 0.0225(5) Uani 1 1 d .
H13 H 0.1662 0.6836 0.2936 0.027 Uiso 1 1 calc R
C14 C 0.2208(3) 0.7177(2) 0.4625(2) 0.0256(5) Uani 1 1 d .
H14 H 0.2498 0.8174 0.4841 0.031 Uiso 1 1 calc R
C15 C 0.2289(3) 0.6529(2) 0.5448(2) 0.0240(5) Uani 1 1 d .
C16 C 0.1879(3) 0.5075(2) 0.51355(19) 0.0211(4) Uani 1 1 d .
H16 H 0.1944 0.4637 0.5702 0.025 Uiso 1 1 calc R
C17 C 0.0587(3) 0.4702(3) 0.1218(2) 0.0345(6) Uani 1 1 d .
H17A H 0.0136 0.3971 0.0466 0.052 Uiso 1 1 calc R
H17B H 0.1575 0.5405 0.1318 0.052 Uiso 1 1 calc R
H17C H -0.0072 0.5175 0.1282 0.052 Uiso 1 1 calc R
C18 C 0.2801(3) 0.6811(3) 0.7404(2) 0.0292(5) Uani 1 1 d .
H18B H 0.1779 0.6108 0.7233 0.044 Uiso 1 1 calc R
H18C H 0.3152 0.7557 0.8134 0.044 Uiso 1 1 calc R
H18A H 0.3479 0.6343 0.7447 0.044 Uiso 1 1 calc R
C19 C -0.1730(3) -0.1140(2) 0.2364(2) 0.0243(5) Uani 1 1 d .
C20 C -0.2412(3) -0.0385(3) 0.2760(2) 0.0349(6) Uani 1 1 d .
H20 H -0.1780 0.0521 0.3330 0.042 Uiso 1 1 calc R
C21 C -0.4072(3) -0.0844(3) 0.2385(4) 0.0613(11) Uani 1 1 d .
H21A H -0.4363 -0.0298 0.1907 0.074 Uiso 1 1 calc R
H21B H -0.4323 -0.0614 0.3062 0.074 Uiso 1 1 calc R
C22 C -0.4974(3) -0.2405(3) 0.1726(3) 0.0459(8) Uani 1 1 d .
H22A H -0.6034 -0.2603 0.1311 0.055 Uiso 1 1 calc R
H22B H -0.4962 -0.2956 0.2253 0.055 Uiso 1 1 calc R
C23 C -0.4305(3) -0.2848(3) 0.0896(3) 0.0429(7) Uani 1 1 d .
H23A H -0.4326 -0.2292 0.0373 0.052 Uiso 1 1 calc R
H23B H -0.4934 -0.3866 0.0436 0.052 Uiso 1 1 calc R
C24 C -0.2652(3) -0.2620(3) 0.1493(2) 0.0313(6) Uani 1 1 d .
C25 C -0.2631(3) -0.3725(3) 0.2069(3) 0.0413(7) Uani 1 1 d .
H25B H -0.3197 -0.4681 0.1497 0.062 Uiso 1 1 calc R
H25C H -0.3096 -0.3642 0.2630 0.062 Uiso 1 1 calc R
H25A H -0.1586 -0.3565 0.2450 0.062 Uiso 1 1 calc R
C26 C -0.2035(3) -0.2861(3) 0.0551(2) 0.0378(6) Uani 1 1 d .
H26A H -0.1901 -0.2080 0.0242 0.057 Uiso 1 1 calc R
H26C H -0.2749 -0.3765 -0.0057 0.057 Uiso 1 1 calc R
H26B H -0.1062 -0.2893 0.0868 0.057 Uiso 1 1 calc R
H5 H 0.031(2) 0.062(2) 0.1688(19) 0.010(5) Uiso 1 1 d .
H9 H 0.025(3) 0.222(3) 0.288(2) 0.021(6) Uiso 1 1 d .
H8 H 0.146(3) 0.239(3) 0.516(2) 0.022(6) Uiso 1 1 d .
H7 H 0.104(3) 0.013(3) 0.460(2) 0.020(6) Uiso 1 1 d .

loop_
_atom_site_aniso_label
_atom_site_aniso_U_11
_atom_site_aniso_U_22
_atom_site_aniso_U_33
_atom_site_aniso_U_23
_atom_site_aniso_U_13
_atom_site_aniso_U_12
Fe1 0.01703(16) 0.01455(15) 0.01837(16) 0.00627(12) 0.00769(12) 0.00748(12)
O1 0.0285(9) 0.0251(9) 0.0243(9) 0.0027(7) 0.0040(7) 0.0076(7)
O2 0.0289(9) 0.0261(9) 0.0270(9) 0.0108(7) 0.0137(7) 0.0052(7)
O3 0.0313(9) 0.0325(9) 0.0313(9) 0.0119(8) 0.0087(8) 0.0217(8)
O4 0.0313(9) 0.0204(8) 0.0285(9) 0.0099(7) 0.0144(7) 0.0170(7)
O5 0.0250(8) 0.0205(8) 0.0220(8) 0.0077(6) 0.0129(6) 0.0117(6)
O6 0.0319(9) 0.0190(8) 0.0215(8) 0.0078(6) 0.0095(7) 0.0111(7)
O7 0.0538(12) 0.0205(8) 0.0253(9) 0.0030(7) 0.0140(8) 0.0163(8)
C1 0.0234(11) 0.0210(11) 0.0246(11) 0.0110(9) 0.0128(9) 0.0119(9)
C2 0.0166(10) 0.0175(10) 0.0216(11) 0.0027(8) 0.0054(9) 0.0059(8)
C3 0.0205(10) 0.0220(11) 0.0204(11) 0.0062(9) 0.0065(9) 0.0089(9)
C4 0.0161(10) 0.0168(10) 0.0188(10) 0.0034(8) 0.0051(8) 0.0061(8)
C5 0.0160(9) 0.0138(9) 0.0211(10) 0.0061(8) 0.0071(8) 0.0060(8)
C6 0.0202(10) 0.0144(9) 0.0281(11) 0.0086(8) 0.0131(9) 0.0098(8)
C7 0.0213(10) 0.0186(10) 0.0254(11) 0.0109(9) 0.0138(9) 0.0103(9)
C8 0.0215(10) 0.0182(10) 0.0226(11) 0.0073(9) 0.0130(9) 0.0085(9)
C9 0.0180(10) 0.0150(10) 0.0225(11) 0.0050(8) 0.0097(9) 0.0083(8)
C10 0.0318(12) 0.0309(13) 0.0258(12) 0.0072(10) 0.0173(10) 0.0162(11)
C11 0.0172(10) 0.0151(9) 0.0257(11) 0.0073(8) 0.0098(9) 0.0086(8)
C12 0.0195(10) 0.0187(10) 0.0223(11) 0.0069(8) 0.0081(9) 0.0105(8)
C13 0.0239(11) 0.0193(11) 0.0282(12) 0.0113(9) 0.0105(9) 0.0112(9)
C14 0.0283(12) 0.0150(10) 0.0329(13) 0.0070(9) 0.0110(10) 0.0097(9)
C15 0.0262(11) 0.0185(11) 0.0264(12) 0.0045(9) 0.0102(10) 0.0101(9)
C16 0.0259(11) 0.0181(10) 0.0236(11) 0.0085(9) 0.0107(9) 0.0124(9)
C17 0.0529(17) 0.0275(13) 0.0255(13) 0.0133(10) 0.0149(12) 0.0172(12)
C18 0.0310(13) 0.0296(13) 0.0251(12) 0.0050(10) 0.0106(10) 0.0133(11)
C19 0.0218(11) 0.0160(10) 0.0361(13) 0.0090(9) 0.0135(10) 0.0071(9)
C20 0.0249(12) 0.0294(13) 0.0457(16) 0.0015(11) 0.0164(12) 0.0105(11)
C21 0.0240(14) 0.0358(16) 0.104(3) -0.0073(18) 0.0250(17) 0.0079(12)
C22 0.0218(13) 0.0336(15) 0.075(2) 0.0114(15) 0.0160(14) 0.0093(11)
C23 0.0323(14) 0.0305(14) 0.0550(19) 0.0083(13) 0.0077(13) 0.0118(12)
C24 0.0246(12) 0.0199(11) 0.0416(15) 0.0048(10) 0.0085(11) 0.0073(10)
C25 0.0439(16) 0.0265(13) 0.0448(17) 0.0122(12) 0.0102(13) 0.0106(12)
C26 0.0399(15) 0.0271(13) 0.0343(14) 0.0038(11) 0.0083(12) 0.0095(12)

loop_
_atom_type_symbol
_atom_type_description
_atom_type_scat_dispersion_real
_atom_type_scat_dispersion_imag
_atom_type_scat_source
C C 0.0033 0.0016 'International Tables Vol C Tables 4.2.6.8 and 6.1.1.4'
H H 0.0000 0.0000 'International Tables Vol C Tables 4.2.6.8 and 6.1.1.4'
O O 0.0106 0.0060 'International Tables Vol C Tables 4.2.6.8 and 6.1.1.4'
Fe Fe 0.3463 0.8444 'International Tables Vol C Tables 4.2.6.8 and 6.1.1.4'

loop_
_geom_angle_atom_site_label_1
_geom_angle_atom_site_label_2
_geom_angle_atom_site_label_3
_geom_angle
Fe1 C5 H5 109.0(14)
Fe1 C7 H7 119.0(15)
Fe1 C8 H8 113.2(15)
Fe1 C9 H9 100.9(16)
O1 C1 Fe1 178.3(2)
O2 C2 Fe1 179.1(2)
O3 C3 Fe1 176.5(2)
O4 C4 O5 121.65(19)
O4 C4 C5 127.1(2)
O5 C4 C5 111.18(18)
O5 C10 H10B 109.5
O5 C10 H10A 109.5
O5 C10 H10C 109.5
O6 C12 C11 115.61(18)
O6 C12 C13 123.7(2)
O6 C17 H17A 109.5
O6 C17 H17B 109.5
O6 C17 H17C 109.5
O7 C15 C14 115.2(2)
O7 C15 C16 125.0(2)
O7 C18 H18B 109.5
O7 C18 H18C 109.5
O7 C18 H18A 109.5
C1 Fe1 C5 176.26(9)
C1 Fe1 C7 107.82(9)
C1 Fe1 C8 86.50(9)
C1 Fe1 C9 94.57(9)
C2 Fe1 C1 94.66(10)
C2 Fe1 C5 88.93(9)
C2 Fe1 C7 153.02(9)
C2 Fe1 C8 132.09(9)
C2 Fe1 C9 93.82(9)
C3 Fe1 C1 90.31(10)
C3 Fe1 C2 103.73(10)
C3 Fe1 C5 89.86(9)
C3 Fe1 C7 91.16(9)
C3 Fe1 C8 124.17(9)
C3 Fe1 C9 161.35(9)
C4 O5 C10 115.59(17)
C4 C5 Fe1 111.32(14)
C4 C5 C6 116.44(17)
C4 C5 H5 109.4(14)
C5 Fe1 C7 68.44(8)
C5 Fe1 C9 84.12(8)
C5 C6 H6 106.5
C6 C5 Fe1 93.54(13)
C6 C5 H5 116.0(13)
C6 C7 Fe1 93.27(13)
C6 C7 H7 117.7(16)
C7 Fe1 C9 70.21(8)
C7 C6 C5 103.45(17)
C7 C6 H6 106.5
C7 C6 C19 114.85(18)
C7 C8 Fe1 72.74(12)
C7 C8 C9 123.8(2)
C7 C8 H8 114.7(15)
C8 Fe1 C5 90.31(8)
C8 Fe1 C7 38.82(8)
C8 Fe1 C9 38.58(8)
C8 C7 Fe1 68.44(12)
C8 C7 C6 125.9(2)
C8 C7 H7 115.5(16)
C8 C9 Fe1 67.08(12)
C8 C9 C11 123.4(2)
C8 C9 H9 116.9(16)
C9 C8 Fe1 74.34(12)
C9 C8 H8 119.8(15)
H10B C10 H10A 109.5
H10B C10 H10C 109.5
H10A C10 H10C 109.5
C11 C9 Fe1 122.02(15)
C11 C9 H9 115.2(16)
C11 C16 H16 119.6
C12 O6 C17 116.73(18)
C12 C11 C9 118.21(19)
C12 C13 H13 120.1
C13 C12 C11 120.7(2)
C13 C14 H14 119.7
C13 C14 C15 120.5(2)
C14 C13 C12 119.8(2)
C14 C13 H13 120.1
C14 C15 C16 119.9(2)
C15 O7 C18 117.75(18)
C15 C14 H14 119.7
C15 C16 C11 120.8(2)
C15 C16 H16 119.6
C16 C11 C9 123.50(19)
C16 C11 C12 118.29(19)
H17A C17 H17B 109.5
H17A C17 H17C 109.5
H17B C17 H17C 109.5
H18B C18 H18C 109.5
H18B C18 H18A 109.5
H18C C18 H18A 109.5
C19 C6 C5 118.18(19)
C19 C6 H6 106.5
C19 C20 H20 117.1
C19 C20 C21 125.8(3)
C19 C24 C23 110.1(2)
C19 C24 C25 109.8(2)
C19 C24 C26 112.0(2)
C20 C19 C6 121.3(2)
C20 C19 C24 120.6(2)
C20 C21 H21A 108.9
C20 C21 H21B 108.9
C20 C21 C22 113.2(2)
C21 C20 H20 117.1
C21 C22 H22A 109.8
C21 C22 H22B 109.8
C21 C22 C23 109.3(3)
H21A C21 H21B 107.8
C22 C21 H21A 108.9
C22 C21 H21B 108.9
C22 C23 H23A 109.1
C22 C23 H23B 109.1
C22 C23 C24 112.7(3)
H22A C22 H22B 108.3
C23 C22 H22A 109.8
C23 C22 H22B 109.8
H23A C23 H23B 107.8
C24 C19 C6 118.09(19)
C24 C23 H23A 109.1
C24 C23 H23B 109.1
C24 C25 H25B 109.5
C24 C25 H25C 109.5
C24 C25 H25A 109.5
C24 C26 H26A 109.5
C24 C26 H26C 109.5
C24 C26 H26B 109.5
C25 C24 C23 110.1(2)
C25 C24 C26 108.1(2)
H25B C25 H25C 109.5
H25B C25 H25A 109.5
H25C C25 H25A 109.5
C26 C24 C23 106.7(2)
H26A C26 H26C 109.5
H26A C26 H26B 109.5
H26C C26 H26B 109.5

loop_
_geom_bond_atom_site_label_1
_geom_bond_atom_site_label_2
_geom_bond_distance
Fe1 C1 1.815(2)
Fe1 C2 1.804(2)
Fe1 C3 1.800(2)
Fe1 C5 2.119(2)
Fe1 C7 2.142(2)
Fe1 C8 2.086(2)
Fe1 C9 2.181(2)
O1 C1 1.140(3)
O2 C2 1.136(3)
O3 C3 1.133(3)
O4 C4 1.219(3)
O5 C4 1.354(3)
O5 C10 1.437(3)
O6 C12 1.374(3)
O6 C17 1.426(3)
O7 C15 1.372(3)
O7 C18 1.412(3)
C4 C5 1.476(3)
C5 C6 1.537(3)
C5 H5 0.96(2)
C6 H6 1.0000
C6 C7 1.515(3)
C6 C19 1.528(3)
C7 C8 1.406(3)
C7 H7 0.93(3)
C8 C9 1.413(3)
C8 H8 0.95(3)
C9 C11 1.475(3)
C9 H9 0.91(3)
C10 H10B 0.9800
C10 H10A 0.9800
C10 H10C 0.9800
C11 C12 1.406(3)
C11 C16 1.399(3)
C12 C13 1.391(3)
C13 H13 0.9500
C13 C14 1.380(3)
C14 H14 0.9500
C14 C15 1.387(3)
C15 C16 1.388(3)
C16 H16 0.9500
C17 H17A 0.9800
C17 H17B 0.9800
C17 H17C 0.9800
C18 H18B 0.9800
C18 H18C 0.9800
C18 H18A 0.9800
C19 C20 1.344(3)
C19 C24 1.514(3)
C20 H20 0.9500
C20 C21 1.491(4)
C21 H21A 0.9900
C21 H21B 0.9900
C21 C22 1.501(4)
C22 H22A 0.9900
C22 H22B 0.9900
C22 C23 1.508(4)
C23 H23A 0.9900
C23 H23B 0.9900
C23 C24 1.558(4)
C24 C25 1.522(4)
C24 C26 1.541(4)
C25 H25B 0.9800
C25 H25C 0.9800
C25 H25A 0.9800
C26 H26A 0.9800
C26 H26C 0.9800
C26 H26B 0.9800

loop_
_geom_torsion_atom_site_label_1
_geom_torsion_atom_site_label_2
_geom_torsion_atom_site_label_3
_geom_torsion_atom_site_label_4
_geom_torsion
Fe1 C5 C6 C7 10.04(16)
Fe1 C5 C6 C19 138.23(17)
Fe1 C7 C8 C9 56.8(2)
Fe1 C8 C9 C11 -114.3(2)
Fe1 C9 C11 C12 96.3(2)
Fe1 C9 C11 C16 -83.8(2)
O4 C4 C5 Fe1 86.0(2)
O4 C4 C5 C6 -19.5(3)
O5 C4 C5 Fe1 -92.35(18)
O5 C4 C5 C6 162.10(17)
O6 C12 C13 C14 179.7(2)
O7 C15 C16 C11 179.5(2)
C1 Fe1 C2 O2 -170(100)
C1 Fe1 C3 O3 49(3)
C1 Fe1 C5 C4 -128.9(13)
C1 Fe1 C5 C6 -8.7(14)
C1 Fe1 C7 C6 -172.58(13)
C1 Fe1 C7 C8 59.88(15)
C1 Fe1 C8 C7 -124.41(15)
C1 Fe1 C8 C9 101.81(14)
C1 Fe1 C9 C8 -78.55(14)
C1 Fe1 C9 C11 37.60(19)
C2 Fe1 C1 O1 -89(7)
C2 Fe1 C3 O3 143(3)
C2 Fe1 C5 C4 67.43(16)
C2 Fe1 C5 C6 -172.37(13)
C2 Fe1 C7 C6 42.4(3)
C2 Fe1 C7 C8 -85.2(2)
C2 Fe1 C8 C7 142.47(14)
C2 Fe1 C8 C9 8.69(19)
C2 Fe1 C9 C8 -173.55(14)
C2 Fe1 C9 C11 -57.39(19)
C3 Fe1 C1 O1 15(7)
C3 Fe1 C2 O2 98(13)
C3 Fe1 C5 C4 -36.30(16)
C3 Fe1 C5 C6 83.90(13)
C3 Fe1 C7 C6 -81.88(14)
C3 Fe1 C7 C8 150.58(15)
C3 Fe1 C8 C7 -36.41(18)
C3 Fe1 C8 C9 -170.19(13)
C3 Fe1 C9 C8 26.2(3)
C3 Fe1 C9 C11 142.3(3)
C4 C5 C6 C7 125.98(19)
C4 C5 C6 C19 -105.8(2)
C5 Fe1 C1 O1 108(7)
C5 Fe1 C2 O2 9(13)
C5 Fe1 C3 O3 -128(3)
C5 Fe1 C7 C6 7.51(12)
C5 Fe1 C7 C8 -120.03(15)
C5 Fe1 C8 C7 53.63(14)
C5 Fe1 C8 C9 -80.15(13)
C5 Fe1 C9 C8 97.93(14)
C5 Fe1 C9 C11 -145.92(18)
C5 C6 C7 Fe1 -9.92(15)
C5 C6 C7 C8 55.7(3)
C5 C6 C19 C20 -95.8(3)
C5 C6 C19 C24 86.8(3)
C6 C7 C8 Fe1 -77.8(2)
C6 C7 C8 C9 -21.1(3)
C6 C19 C20 C21 -179.9(3)
C6 C19 C24 C23 -164.0(2)
C6 C19 C24 C25 74.6(3)
C6 C19 C24 C26 -45.5(3)
C7 Fe1 C1 O1 106(7)
C7 Fe1 C2 O2 -24(14)
C7 Fe1 C3 O3 -59(3)
C7 Fe1 C5 C4 -127.60(17)
C7 Fe1 C5 C6 -7.40(12)
C7 Fe1 C8 C9 -133.8(2)
C7 Fe1 C9 C8 28.76(13)
C7 Fe1 C9 C11 144.9(2)
C7 C6 C19 C20 26.8(3)
C7 C6 C19 C24 -150.6(2)
C7 C8 C9 Fe1 -56.06(19)
C7 C8 C9 C11 -170.3(2)
C8 Fe1 C1 O1 139(7)
C8 Fe1 C2 O2 -81(13)
C8 Fe1 C3 O3 -37(3)
C8 Fe1 C5 C4 -160.48(15)
C8 Fe1 C5 C6 -40.28(13)
C8 Fe1 C7 C6 127.5(2)
C8 Fe1 C9 C11 116.2(2)
C8 C9 C11 C12 178.4(2)
C8 C9 C11 C16 -1.8(3)
C9 Fe1 C1 O1 177(100)
C9 Fe1 C2 O2 -75(13)
C9 Fe1 C3 O3 -57(3)
C9 Fe1 C5 C4 161.38(16)
C9 Fe1 C5 C6 -78.42(12)
C9 Fe1 C7 C6 98.95(14)
C9 Fe1 C7 C8 -28.59(13)
C9 Fe1 C8 C7 133.8(2)
C9 C11 C12 O6 0.3(3)
C9 C11 C12 C13 -178.8(2)
C9 C11 C16 C15 179.7(2)
C10 O5 C4 O4 -1.4(3)
C10 O5 C4 C5 177.13(18)
C11 C12 C13 C14 -1.2(3)
C12 C11 C16 C15 -0.4(3)
C12 C13 C14 C15 0.3(3)
C13 C14 C15 O7 -179.5(2)
C13 C14 C15 C16 0.6(4)
C14 C15 C16 C11 -0.5(3)
C16 C11 C12 O6 -179.56(19)
C16 C11 C12 C13 1.3(3)
C17 O6 C12 C11 177.0(2)
C17 O6 C12 C13 -3.9(3)
C18 O7 C15 C14 176.0(2)
C18 O7 C15 C16 -4.1(4)
C19 C6 C7 Fe1 -140.15(16)
C19 C6 C7 C8 -74.6(3)
C19 C20 C21 C22 15.0(5)
C20 C19 C24 C23 18.6(4)
C20 C19 C24 C25 -102.8(3)
C20 C19 C24 C26 137.2(3)
C20 C21 C22 C23 -42.9(4)
C21 C22 C23 C24 61.6(4)
C22 C23 C24 C19 -48.4(3)
C22 C23 C24 C25 72.7(3)
C22 C23 C24 C26 -170.2(2)
C24 C19 C20 C21 -2.6(5)
